data_4323855
loop_
_publ_author_name
'Thomas K. Schoch'
'John L. Hubbard'
'Christopher R. Zoch'
'Geun-Bae Yi'
'Morten S\/orlie'

_publ_section_title
;
 Synthesis and Structure of the Ruthenium(II) Complexes
 [(\h-C5Me5)Ru(NO)(bipy)]2+ and [(\h-C5Me5)Ru(NO)(dppz)]2+. DNA Cleavage
 by an Organometallic dppz Complex (bipy = 2,2'-Bipyridine; dppz =
 Dipyrido[3,2-a:2',3'-c]phenazine)
;
_journal_name_full 'Inorganic Chemistry'
_journal_page_first 4383
_journal_page_last 4390
_journal_paper_doi 10.1021/ic950743z
_journal_volume 35
_journal_year 1996
_chemical_compound_source 'synthesis by Hubbard et al.'
_chemical_formula_moiety '[(C5Me5)Ru(NO)(bipy)][OTf]2'
_chemical_formula_sum 'C22 H23 F6 N3 O7 Ru S2'
_chemical_formula_weight 720.62
_chemical_melting_point 498
_chemical_name_common '[(C5Me5)Ru(NO)(bipy)][OTf]2'
_chemical_name_systematic '[(C5Me5)Ru(NO)(bipy)][OTf]2'
_space_group_IT_number 14
_symmetry_cell_setting monoclinic
_symmetry_space_group_name_Hall '-P 2ybc'
_symmetry_space_group_name_H-M 'P 1 21/c 1'
_atom_sites_solution_hydrogens geom
_atom_sites_solution_primary direct
_atom_sites_solution_secondary difmap
_audit_creation_method SHELXL
_cell_angle_alpha 90.00
_cell_angle_beta 94.01(2)
_cell_angle_gamma 90.00
_cell_formula_units_Z 4
_cell_length_a 11.553(4)
_cell_length_b 16.517(5)
_cell_length_c 14.719(4)
_cell_measurement_reflns_used 3654
_cell_measurement_temperature 293(2)
_cell_measurement_theta_max 22.5
_cell_measurement_theta_min 1.5
_cell_volume 2801.8(15)
_computing_cell_refinement 'P3 Siemens '
_computing_data_collection 'P3 Siemens '
_computing_data_reduction 'P3 Siemens'
_computing_molecular_graphics SHELXTL
_computing_structure_refinement 'SHELXL-93 (Sheldrick, 1993)'
_computing_structure_solution 'SHELXS-86 (Sheldrick, 1990)'
_diffrn_ambient_temperature 293(2)
_diffrn_measurement_device 'Siemens P4'
_diffrn_measurement_method omega-2theta
_diffrn_radiation_monochromator graphite
_diffrn_radiation_source 'fine-focus sealed tube'
_diffrn_radiation_type MoK\a
_diffrn_radiation_wavelength 0.71073
_diffrn_reflns_av_R_equivalents 0.0607
_diffrn_reflns_av_sigmaI/netI 0.1669
_diffrn_reflns_limit_h_max 12
_diffrn_reflns_limit_h_min 0
_diffrn_reflns_limit_k_max 17
_diffrn_reflns_limit_k_min 0
_diffrn_reflns_limit_l_max 15
_diffrn_reflns_limit_l_min -15
_diffrn_reflns_number 3860
_diffrn_reflns_theta_max 22.55
_diffrn_reflns_theta_min 1.86
_diffrn_standards_decay_% 2
_diffrn_standards_interval_count 50
_diffrn_standards_number 2
_exptl_absorpt_coefficient_mu 0.795
_exptl_absorpt_correction_T_max 0.97
_exptl_absorpt_correction_T_min 0.82
_exptl_absorpt_correction_type empirical
_exptl_crystal_colour yellow
_exptl_crystal_density_diffrn 1.708
_exptl_crystal_density_meas 1.70
_exptl_crystal_density_method 'flotation in CCl4/CH2I2 '
_exptl_crystal_description plate
_exptl_crystal_F_000 1448
_exptl_crystal_size_max 0.38
_exptl_crystal_size_mid 0.12
_exptl_crystal_size_min 0.04
_refine_diff_density_max 0.694
_refine_diff_density_min -0.509
_refine_diff_density_rms 0.117
_refine_ls_extinction_method none
_refine_ls_goodness_of_fit_all 1.043
_refine_ls_goodness_of_fit_obs 1.141
_refine_ls_hydrogen_treatment no
_refine_ls_matrix_type full
_refine_ls_number_parameters 370
_refine_ls_number_reflns 3654
_refine_ls_number_restraints 0
_refine_ls_restrained_S_all 1.043
_refine_ls_restrained_S_obs 1.141
_refine_ls_R_factor_all 0.1684
_refine_ls_R_factor_obs 0.0698
_refine_ls_shift/esd_max -0.019
_refine_ls_shift/esd_mean 0.001
_refine_ls_structure_factor_coef Fsqd
_refine_ls_weighting_details 'w=1/[\s^2^(Fo^2^)+(0.0374P)^2^+5.4397P] where P=(Fo^2^+2Fc^2^)/3'
_refine_ls_weighting_scheme calc
_refine_ls_wR_factor_all 0.1452
_refine_ls_wR_factor_obs 0.1094
_reflns_number_observed 1907
_reflns_number_total 3654
_reflns_observed_criterion >2sigma(I)
_cod_data_source_file ic950743z_1.cif
_cod_data_source_block crz13a
_cod_depositor_comments
;
The following automatic conversions were performed:

'_refine_ls_weighting_scheme' value 'calc
w=1/[\s^2^(Fo^2^)+(0.0374P)^2^+5.4397P] where P=(Fo^2^+2Fc^2^)/3' was
changed to 'calc'. New tag '_refine_ls_weighting_details' was
created. The value of the new tag was set to
'w=1/[\s^2^(Fo^2^)+(0.0374P)^2^+5.4397P] where P=(Fo^2^+2Fc^2^)/3'.

Automatic conversion script
Id: cif_fix_values 3143 2015-03-26 13:38:13Z robertas 
;
_cod_database_code 4323855

loop_
_symmetry_equiv_pos_as_xyz
'x, y, z'
'-x, y+1/2, -z+1/2'
'-x, -y, -z'
'x, -y-1/2, z-1/2'

loop_
_atom_site_aniso_label
_atom_site_aniso_U_11
_atom_site_aniso_U_22
_atom_site_aniso_U_33
_atom_site_aniso_U_23
_atom_site_aniso_U_13
_atom_site_aniso_U_12
Ru 0.0255(5) 0.0310(6) 0.0342(6) 0.0021(7) 0.0037(4) -0.0018(7)
N1 0.027(7) 0.030(7) 0.084(9) 0.006(7) 0.010(6) -0.009(6)
O1 0.051(7) 0.033(7) 0.198(14) 0.002(8) 0.016(8) 0.015(6)
C31 0.029(7) 0.040(9) 0.043(8) 0.010(7) 0.006(6) 0.000(7)
N3 0.020(5) 0.032(7) 0.037(6) 0.001(5) 0.001(5) 0.001(5)
C33 0.051(10) 0.055(9) 0.038(9) -0.002(7) 0.001(7) -0.019(8)
C34 0.047(9) 0.058(10) 0.038(8) -0.004(7) -0.013(7) -0.022(8)
C35 0.034(8) 0.055(10) 0.060(10) -0.003(8) -0.012(8) -0.011(7)
C36 0.038(8) 0.054(10) 0.046(9) -0.010(7) 0.009(7) -0.004(7)
C21 0.031(7) 0.035(7) 0.032(8) -0.003(7) 0.003(6) -0.009(8)
N2 0.033(6) 0.033(6) 0.033(6) -0.006(6) -0.008(5) -0.007(6)
C23 0.054(9) 0.055(9) 0.048(8) -0.002(10) 0.001(7) -0.013(9)
C24 0.065(10) 0.081(10) 0.026(7) -0.004(10) 0.003(7) -0.014(11)
C25 0.085(12) 0.070(11) 0.047(9) 0.021(10) 0.033(9) -0.002(12)
C26 0.050(8) 0.074(10) 0.025(7) 0.003(9) 0.013(6) 0.008(10)
C1 0.032(8) 0.033(8) 0.037(8) -0.002(7) -0.001(6) -0.001(7)
C2 0.035(8) 0.028(7) 0.046(9) -0.001(7) 0.008(7) 0.009(7)
C3 0.031(8) 0.033(8) 0.024(7) -0.004(6) 0.001(6) -0.011(6)
C4 0.022(7) 0.024(7) 0.045(8) 0.012(6) 0.011(6) 0.002(6)
C5 0.032(8) 0.032(8) 0.029(7) 0.003(6) 0.002(6) -0.002(6)
C11 0.056(10) 0.034(8) 0.051(9) 0.000(7) -0.004(8) 0.000(7)
C12 0.056(9) 0.047(9) 0.063(10) 0.011(8) 0.009(8) 0.021(8)
C13 0.048(9) 0.045(9) 0.039(8) -0.011(7) 0.001(7) -0.016(7)
C14 0.031(7) 0.047(8) 0.046(8) 0.013(8) 0.004(6) 0.002(8)
C15 0.041(8) 0.059(9) 0.044(8) -0.009(9) 0.010(6) 0.002(9)
S1 0.047(2) 0.044(2) 0.038(2) -0.005(2) 0.004(2) 0.005(2)
O2 0.071(7) 0.082(8) 0.050(6) -0.021(5) 0.012(5) 0.029(6)
O3 0.099(8) 0.064(7) 0.056(7) 0.017(6) -0.004(6) -0.005(6)
O4 0.088(8) 0.077(8) 0.085(8) -0.009(7) 0.011(6) -0.045(7)
C41 0.057(13) 0.087(15) 0.122(18) -0.041(14) -0.004(12) 0.029(12)
F1 0.049(7) 0.146(14) 0.296(18) -0.074(12) -0.035(9) 0.010(8)
F2 0.100(8) 0.169(12) 0.146(10) -0.056(9) 0.034(7) 0.077(9)
F3 0.229(16) 0.145(12) 0.131(11) 0.017(9) -0.046(10) 0.131(12)
S2 0.044(2) 0.059(3) 0.053(3) 0.008(2) -0.002(2) 0.002(2)
O5 0.107(9) 0.057(7) 0.092(8) 0.014(6) -0.043(7) 0.001(7)
O6 0.069(8) 0.245(17) 0.106(10) 0.020(11) 0.048(8) -0.034(10)
O7 0.040(6) 0.081(8) 0.106(9) 0.018(7) -0.022(6) 0.001(6)
C51 0.127(19) 0.203(33) 0.049(12) 0.024(20) -0.035(12) 0.024(23)
F4 0.327(23) 0.062(9) 0.233(18) -0.024(10) -0.171(16) 0.045(12)
F5 0.193(13) 0.137(12) 0.161(11) -0.065(10) -0.105(11) 0.050(11)
F6 0.402(31) 0.173(16) 0.150(14) -0.059(12) 0.090(17) -0.029(17)

loop_
_atom_site_label
_atom_site_type_symbol
_atom_site_fract_x
_atom_site_fract_y
_atom_site_fract_z
_atom_site_U_iso_or_equiv
_atom_site_thermal_displace_type
_atom_site_occupancy
_atom_site_calc_flag
_atom_site_refinement_flags
_atom_site_disorder_group
Ru Ru 0.15323(8) 0.12905(6) 0.30024(7) 0.0301(3) Uani 1 d . .
N1 N 0.0925(9) 0.2295(7) 0.2945(8) 0.046(3) Uani 1 d . .
O1 O 0.0359(9) 0.2851(6) 0.2982(9) 0.094(4) Uani 1 d . .
C31 C 0.4024(10) 0.1474(7) 0.2723(8) 0.037(3) Uani 1 d . .
N3 N 0.3260(7) 0.1535(5) 0.3395(6) 0.030(3) Uani 1 d . .
C33 C 0.3666(12) 0.1708(8) 0.4230(9) 0.048(4) Uani 1 d . .
H33A H 0.3105(12) 0.1769(8) 0.4677(9) 0.080 Uiso 1 d R .
C34 C 0.4806(12) 0.1833(8) 0.4481(9) 0.048(4) Uani 1 d . .
H34A H 0.5056(12) 0.1948(8) 0.5104(9) 0.080 Uiso 1 d R .
C35 C 0.5598(11) 0.1748(8) 0.3814(9) 0.050(4) Uani 1 d . .
H35A H 0.6410(11) 0.1832(8) 0.3969(9) 0.080 Uiso 1 d R .
C36 C 0.5201(11) 0.1580(7) 0.2919(9) 0.046(4) Uani 1 d . .
H36A H 0.5727(11) 0.1507(7) 0.2449(9) 0.080 Uiso 1 d R .
C21 C 0.3487(10) 0.1338(8) 0.1810(7) 0.033(3) Uani 1 d . .
N2 N 0.2320(7) 0.1289(7) 0.1762(6) 0.033(2) Uani 1 d . .
C23 C 0.1739(11) 0.1262(9) 0.0941(8) 0.053(4) Uani 1 d . .
H23A H 0.0907(11) 0.1260(9) 0.0918(8) 0.080 Uiso 1 d R .
C24 C 0.2290(12) 0.1236(10) 0.0153(8) 0.057(4) Uani 1 d . .
H24A H 0.1862(12) 0.1182(10) -0.0426(8) 0.080 Uiso 1 d R .
C25 C 0.3486(13) 0.1252(10) 0.0209(9) 0.066(4) Uani 1 d . .
H25A H 0.3903(13) 0.1291(10) -0.0331(9) 0.080 Uiso 1 d R .
C26 C 0.4096(11) 0.1291(9) 0.1041(7) 0.049(3) Uani 1 d . .
H26A H 0.4927(11) 0.1249(9) 0.1091(7) 0.080 Uiso 1 d R .
C1 C 0.1581(10) 0.0257(7) 0.3998(8) 0.034(3) Uani 1 d . .
C2 C 0.1371(11) -0.0053(7) 0.3111(9) 0.036(3) Uani 1 d . .
C3 C 0.0280(10) 0.0284(7) 0.2726(7) 0.029(3) Uani 1 d . .
C4 C -0.0143(9) 0.0792(7) 0.3407(8) 0.030(3) Uani 1 d . .
C5 C 0.0666(10) 0.0797(7) 0.4188(8) 0.031(3) Uani 1 d . .
C11 C 0.2564(11) -0.0014(8) 0.4646(8) 0.047(4) Uani 1 d . .
H11A H 0.2328(11) -0.0473(8) 0.4987(8) 0.080 Uiso 1 d R .
H11B H 0.3209(11) -0.0161(8) 0.4304(8) 0.080 Uiso 1 d R .
H11C H 0.2789(11) 0.0419(8) 0.5057(8) 0.080 Uiso 1 d R .
C12 C 0.2073(11) -0.0683(8) 0.2658(9) 0.055(4) Uani 1 d . .
H12A H 0.1807(11) -0.1211(8) 0.2818(9) 0.080 Uiso 1 d R .
H12B H 0.1994(11) -0.0621(8) 0.2008(9) 0.080 Uiso 1 d R .
H12C H 0.2874(11) -0.0623(8) 0.2868(9) 0.080 Uiso 1 d R .
C13 C -0.0329(10) 0.0055(8) 0.1839(7) 0.044(4) Uani 1 d . .
H13A H -0.0814(10) -0.0406(8) 0.1930(7) 0.080 Uiso 1 d R .
H13B H -0.0798(10) 0.0498(8) 0.1605(7) 0.080 Uiso 1 d R .
H13C H 0.0233(10) -0.0081(8) 0.1413(7) 0.080 Uiso 1 d R .
C14 C -0.1292(9) 0.1220(8) 0.3322(7) 0.041(3) Uani 1 d . .
H14A H -0.1883(9) 0.0877(8) 0.3541(7) 0.080 Uiso 1 d R .
H14B H -0.1238(9) 0.1708(8) 0.3676(7) 0.080 Uiso 1 d R .
H14C H -0.1487(9) 0.1352(8) 0.2694(7) 0.080 Uiso 1 d R .
C15 C 0.0514(10) 0.1227(9) 0.5072(7) 0.048(3) Uani 1 d . .
H15A H 0.0108(10) 0.0858(9) 0.5440(7) 0.080 Uiso 1 d R .
H15B H 0.1253(10) 0.1357(9) 0.5375(7) 0.080 Uiso 1 d R .
H15C H 0.0065(10) 0.1713(9) 0.4978(7) 0.080 Uiso 1 d R .
S1 S 0.6943(3) -0.1276(3) 0.2860(2) 0.0427(8) Uani 1 d . .
O2 O 0.7098(8) -0.1618(6) 0.1996(6) 0.067(3) Uani 1 d . .
O3 O 0.6899(9) -0.1837(6) 0.3583(6) 0.073(3) Uani 1 d . .
O4 O 0.7627(9) -0.0584(7) 0.3103(7) 0.083(4) Uani 1 d . .
C41 C 0.5504(16) -0.0873(13) 0.2721(16) 0.089(6) Uani 1 d . .
F1 F 0.4744(9) -0.1483(8) 0.2567(10) 0.166(7) Uani 1 d . .
F2 F 0.5176(9) -0.0525(7) 0.3473(8) 0.137(5) Uani 1 d . .
F3 F 0.5323(13) -0.0379(8) 0.2081(9) 0.171(7) Uani 1 d . .
S2 S 0.7905(3) 0.2166(2) 0.0787(3) 0.0525(10) Uani 1 d . .
O5 O 0.7712(9) 0.2928(6) 0.0355(7) 0.087(4) Uani 1 d . .
O6 O 0.7028(10) 0.1886(9) 0.1318(8) 0.138(6) Uani 1 d . .
O7 O 0.9043(8) 0.2036(6) 0.1183(7) 0.077(3) Uani 1 d . .
C51 C 0.7815(24) 0.1403(19) -0.0115(14) 0.128(10) Uani 1 d . .
F4 F 0.8035(17) 0.0746(7) 0.0042(12) 0.216(10) Uani 1 d . .
F5 F 0.6754(12) 0.1467(8) -0.0553(9) 0.169(6) Uani 1 d . .
F6 F 0.8494(20) 0.1716(10) -0.0718(11) 0.239(10) Uani 1 d . .

loop_
_atom_type_symbol
_atom_type_description
_atom_type_scat_dispersion_real
_atom_type_scat_dispersion_imag
_atom_type_scat_source
C C 0.0033 0.0016 'International Tables Vol C Tables 4.2.6.8 and 6.1.1.4'
H H 0.0000 0.0000 'International Tables Vol C Tables 4.2.6.8 and 6.1.1.4'
N N 0.0061 0.0033 'International Tables Vol C Tables 4.2.6.8 and 6.1.1.4'
O O 0.0106 0.0060 'International Tables Vol C Tables 4.2.6.8 and 6.1.1.4'
F F 0.0171 0.0103 'International Tables Vol C Tables 4.2.6.8 and 6.1.1.4'
S S 0.1246 0.1234 'International Tables Vol C Tables 4.2.6.8 and 6.1.1.4'
Ru Ru -1.2594 0.8363 'International Tables Vol C Tables 4.2.6.8 and 6.1.1.4'

loop_
_geom_angle_atom_site_label_1
_geom_angle_atom_site_label_2
_geom_angle_atom_site_label_3
_geom_angle
_geom_angle_site_symmetry_1
_geom_angle_site_symmetry_3
_geom_angle_publ_flag
N1 Ru N3 101.4(4) . . ?
N1 Ru N2 98.7(5) . . ?
N3 Ru N2 77.0(4) . . ?
N1 Ru C3 115.7(5) . . ?
N3 Ru C3 142.8(4) . . ?
N2 Ru C3 99.0(4) . . ?
N1 Ru C4 90.6(4) . . ?
N3 Ru C4 146.6(4) . . ?
N2 Ru C4 132.2(4) . . ?
C3 Ru C4 37.2(4) . . ?
N1 Ru C5 100.3(5) . . ?
N3 Ru C5 109.2(4) . . ?
N2 Ru C5 158.2(4) . . ?
C3 Ru C5 63.1(4) . . ?
C4 Ru C5 37.5(4) . . ?
N1 Ru C2 152.2(5) . . ?
N3 Ru C2 104.9(4) . . ?
N2 Ru C2 96.0(4) . . ?
C3 Ru C2 38.1(4) . . ?
C4 Ru C2 62.2(4) . . ?
C5 Ru C2 62.3(4) . . ?
N1 Ru C1 136.2(5) . . ?
N3 Ru C1 89.2(4) . . ?
N2 Ru C1 125.1(4) . . ?
C3 Ru C1 62.5(4) . . ?
C4 Ru C1 61.7(4) . . ?
C5 Ru C1 37.1(4) . . ?
C2 Ru C1 36.6(4) . . ?
O1 N1 Ru 166.1(10) . . ?
N3 C31 C36 120.9(11) . . ?
N3 C31 C21 114.9(10) . . ?
C36 C31 C21 124.1(11) . . ?
C33 N3 C31 118.9(10) . . ?
C33 N3 Ru 125.1(8) . . ?
C31 N3 Ru 116.0(8) . . ?
N3 C33 C34 124.2(12) . . ?
C33 C34 C35 117.7(12) . . ?
C34 C35 C36 119.9(12) . . ?
C31 C36 C35 118.5(12) . . ?
N2 C21 C26 121.4(10) . . ?
N2 C21 C31 114.7(9) . . ?
C26 C21 C31 123.9(11) . . ?
C23 N2 C21 119.0(10) . . ?
C23 N2 Ru 124.4(8) . . ?
C21 N2 Ru 116.6(7) . . ?
N2 C23 C24 122.3(12) . . ?
C23 C24 C25 118.3(13) . . ?
C26 C25 C24 120.3(12) . . ?
C25 C26 C21 118.5(12) . . ?
C2 C1 C5 109.1(11) . . ?
C2 C1 C11 123.7(11) . . ?
C5 C1 C11 127.0(11) . . ?
C2 C1 Ru 71.1(7) . . ?
C5 C1 Ru 70.6(7) . . ?
C11 C1 Ru 128.6(8) . . ?
C1 C2 C3 108.1(10) . . ?
C1 C2 C12 126.9(12) . . ?
C3 C2 C12 124.8(12) . . ?
C1 C2 Ru 72.3(7) . . ?
C3 C2 Ru 70.5(6) . . ?
C12 C2 Ru 127.2(8) . . ?
C4 C3 C2 106.4(10) . . ?
C4 C3 C13 127.2(11) . . ?
C2 C3 C13 126.0(11) . . ?
C4 C3 Ru 71.4(6) . . ?
C2 C3 Ru 71.4(6) . . ?
C13 C3 Ru 127.8(8) . . ?
C3 C4 C5 109.4(10) . . ?
C3 C4 C14 124.4(11) . . ?
C5 C4 C14 126.1(11) . . ?
C3 C4 Ru 71.4(6) . . ?
C5 C4 Ru 71.4(6) . . ?
C14 C4 Ru 125.8(8) . . ?
C1 C5 C4 106.9(10) . . ?
C1 C5 C15 126.8(11) . . ?
C4 C5 C15 126.1(11) . . ?
C1 C5 Ru 72.3(7) . . ?
C4 C5 Ru 71.1(6) . . ?
C15 C5 Ru 126.3(9) . . ?
O2 S1 O3 115.3(6) . . ?
O2 S1 O4 116.4(6) . . ?
O3 S1 O4 112.7(6) . . ?
O2 S1 C41 102.8(8) . . ?
O3 S1 C41 104.3(9) . . ?
O4 S1 C41 103.1(8) . . ?
F3 C41 F2 107.7(17) . . ?
F3 C41 F1 106.7(18) . . ?
F2 C41 F1 104.1(17) . . ?
F3 C41 S1 115.6(16) . . ?
F2 C41 S1 112.6(15) . . ?
F1 C41 S1 109.3(13) . . ?
O6 S2 O7 114.0(7) . . ?
O6 S2 O5 116.4(8) . . ?
O7 S2 O5 115.5(7) . . ?
O6 S2 C51 99.9(11) . . ?
O7 S2 C51 101.4(9) . . ?
O5 S2 C51 106.6(9) . . ?
F4 C51 F6 111.9(28) . . ?
F4 C51 F5 110.8(29) . . ?
F6 C51 F5 102.1(18) . . ?
F4 C51 S2 120.7(18) . . ?
F6 C51 S2 102.2(21) . . ?
F5 C51 S2 107.3(18) . . ?

loop_
_geom_bond_atom_site_label_1
_geom_bond_atom_site_label_2
_geom_bond_distance
_geom_bond_site_symmetry_2
_geom_bond_publ_flag
Ru N1 1.801(11) . ?
Ru N3 2.079(9) . ?
Ru N2 2.096(9) . ?
Ru C3 2.222(11) . ?
Ru C4 2.223(11) . ?
Ru C5 2.227(11) . ?
Ru C2 2.234(11) . ?
Ru C1 2.249(12) . ?
N1 O1 1.131(12) . ?
C31 N3 1.375(13) . ?
C31 C36 1.381(15) . ?
C31 C21 1.458(15) . ?
N3 C33 1.316(14) . ?
C33 C34 1.36(2) . ?
C34 C35 1.40(2) . ?
C35 C36 1.39(2) . ?
C21 N2 1.348(13) . ?
C21 C26 1.376(14) . ?
N2 C23 1.341(13) . ?
C23 C24 1.36(2) . ?
C24 C25 1.38(2) . ?
C25 C26 1.37(2) . ?
C1 C2 1.41(2) . ?
C1 C5 1.426(15) . ?
C1 C11 1.499(15) . ?
C2 C3 1.46(2) . ?
C2 C12 1.504(15) . ?
C3 C4 1.419(15) . ?
C3 C13 1.488(14) . ?
C4 C5 1.430(15) . ?
C4 C14 1.501(14) . ?
C5 C15 1.503(15) . ?
S1 O2 1.414(8) . ?
S1 O3 1.414(9) . ?
S1 O4 1.421(10) . ?
S1 C41 1.79(2) . ?
C41 F3 1.25(2) . ?
C41 F2 1.33(2) . ?
C41 F1 1.34(2) . ?
S2 O6 1.400(10) . ?
S2 O7 1.417(9) . ?
S2 O5 1.421(10) . ?
S2 C51 1.83(3) . ?
C51 F4 1.14(3) . ?
C51 F6 1.33(3) . ?
C51 F5 1.35(2) . ?
